data_4324804
loop_
_publ_author_name
'Justin J. Wilson'
'Stephen J. Lippard'

_publ_contact_author_address
;Department of Chemisry
Massachusetts Institute of Technology
Cambridge, MA 02139
;
_publ_contact_author_email lippard@mit.edu
_publ_contact_author_name 'Stephen J. Lippard'
_publ_contact_author_phone 617-253-1892
_publ_section_title
;
 Synthesis, Characterization, and Cytotoxicity of Platinum(IV) Carbamate
 Complexes
;
_journal_name_full 'Inorganic Chemistry'
_journal_page_first 3103
_journal_page_last 3115
_journal_paper_doi 10.1021/ic2000816
_journal_volume 50
_journal_year 2011
_chemical_formula_sum 'C13 H27 Cl2 F6 N5 O7 Pt'
_chemical_formula_weight 745.39
_chemical_name_common 'Compound 2'
_chemical_name_systematic
; 
 ? 
;
_space_group_IT_number 2
_symmetry_cell_setting triclinic
_symmetry_space_group_name_Hall '-P 1'
_symmetry_space_group_name_H-M 'P -1'
_atom_sites_solution_hydrogens geom
_atom_sites_solution_primary direct
_atom_sites_solution_secondary difmap
_audit_creation_method SHELXL-97
_cell_angle_alpha 102.0800(10)
_cell_angle_beta 115.4100(10)
_cell_angle_gamma 103.1720(10)
_cell_formula_units_Z 2
_cell_length_a 10.9858(7)
_cell_length_b 11.3168(14)
_cell_length_c 12.5769(8)
_cell_measurement_reflns_used 9797
_cell_measurement_temperature 100(2)
_cell_measurement_theta_max 30.216
_cell_measurement_theta_min 2.20
_cell_volume 1288.7(2)
_computing_cell_refinement 'Bruker SAINT'
_computing_data_collection 'Bruker APEX2'
_computing_data_reduction 'Bruker SAINT'
_computing_molecular_graphics 'Bruker SHELXTL'
_computing_publication_material 'Bruker SHELXTL'
_computing_structure_refinement 'SHELXL-97 (Sheldrick, 2008)'
_computing_structure_solution 'SHELXS-97 (Sheldrick, 2008)'
_diffrn_ambient_temperature 100(2)
_diffrn_measured_fraction_theta_full 0.983
_diffrn_measured_fraction_theta_max 0.983
_diffrn_measurement_device_type 'Bruker APEX-II CCD'
_diffrn_measurement_method '\f and \w scans'
_diffrn_radiation_monochromator graphite
_diffrn_radiation_source 'fine-focus sealed tube'
_diffrn_radiation_type MoK\a
_diffrn_radiation_wavelength 0.71073
_diffrn_reflns_av_R_equivalents 0.0292
_diffrn_reflns_av_sigmaI/netI 0.0256
_diffrn_reflns_limit_h_max 15
_diffrn_reflns_limit_h_min -15
_diffrn_reflns_limit_k_max 15
_diffrn_reflns_limit_k_min -15
_diffrn_reflns_limit_l_max 17
_diffrn_reflns_limit_l_min -17
_diffrn_reflns_number 29435
_diffrn_reflns_theta_full 30.22
_diffrn_reflns_theta_max 30.22
_diffrn_reflns_theta_min 1.91
_exptl_absorpt_coefficient_mu 5.736
_exptl_absorpt_correction_T_max 0.6896
_exptl_absorpt_correction_T_min 0.2780
_exptl_absorpt_correction_type multi-scan
_exptl_absorpt_process_details 'Blessing, 1995'
_exptl_crystal_colour colorless
_exptl_crystal_density_diffrn 1.921
_exptl_crystal_description plate
_exptl_crystal_F_000 724
_exptl_crystal_size_max 0.30
_exptl_crystal_size_mid 0.20
_exptl_crystal_size_min 0.07
_refine_diff_density_max 1.774
_refine_diff_density_min -0.904
_refine_diff_density_rms 0.108
_refine_ls_extinction_method none
_refine_ls_goodness_of_fit_ref 1.059
_refine_ls_hydrogen_treatment constr
_refine_ls_matrix_type full
_refine_ls_number_parameters 315
_refine_ls_number_reflns 7542
_refine_ls_number_restraints 0
_refine_ls_restrained_S_all 1.059
_refine_ls_R_factor_all 0.0187
_refine_ls_R_factor_gt 0.0176
_refine_ls_shift/su_max 0.002
_refine_ls_shift/su_mean 0.000
_refine_ls_structure_factor_coef Fsqd
_refine_ls_weighting_details 'calc w=1/[\s^2^(Fo^2^)+(0.0243P)^2^+0.4359P] where P=(Fo^2^+2Fc^2^)/3'
_refine_ls_weighting_scheme calc
_refine_ls_wR_factor_gt 0.0447
_refine_ls_wR_factor_ref 0.0452
_reflns_number_gt 7246
_reflns_number_total 7542
_reflns_threshold_expression >2sigma(I)
_cod_data_source_file ic2000816_si_003_1.cif
_cod_data_source_block Compound_2
_cod_database_code 4324804

loop_
_symmetry_equiv_pos_as_xyz
'x, y, z'
'-x, -y, -z'

loop_
_atom_site_label
_atom_site_type_symbol
_atom_site_fract_x
_atom_site_fract_y
_atom_site_fract_z
_atom_site_U_iso_or_equiv
_atom_site_adp_type
_atom_site_occupancy
_atom_site_symmetry_multiplicity
_atom_site_calc_flag
_atom_site_refinement_flags
Pt1 Pt 0.694620(6) 0.738543(6) 0.392808(6) 0.01025(3) Uani 1 1 d .
Cl2 Cl 0.53876(5) 0.58999(4) 0.42120(5) 0.01591(9) Uani 1 1 d .
Cl1 Cl 0.72517(5) 0.58244(5) 0.26443(5) 0.01831(9) Uani 1 1 d .
N1 N 0.83685(17) 0.87097(16) 0.37338(16) 0.0135(3) Uani 1 1 d .
H1A H 0.8472 0.9523 0.4142 0.020 Uiso 1 1 calc R
H1B H 0.8028 0.8586 0.2904 0.020 Uiso 1 1 calc R
H1C H 0.9240 0.8611 0.4068 0.020 Uiso 1 1 calc R
N2 N 0.66726(17) 0.87963(15) 0.50256(15) 0.0131(3) Uani 1 1 d .
H2A H 0.6830 0.8648 0.5749 0.020 Uiso 1 1 calc R
H2B H 0.5755 0.8783 0.4603 0.020 Uiso 1 1 calc R
H2C H 0.7310 0.9584 0.5212 0.020 Uiso 1 1 calc R
O1 O 0.51708(14) 0.73195(14) 0.24446(13) 0.0154(3) Uani 1 1 d .
O3 O 0.85496(14) 0.72414(13) 0.54010(13) 0.0151(3) Uani 1 1 d .
O4 O 0.97429(14) 0.93862(13) 0.65508(14) 0.0170(3) Uani 1 1 d .
F6 F 1.06620(17) 0.67062(14) 0.69197(15) 0.0343(3) Uani 1 1 d .
F4 F 1.19168(14) 0.87126(15) 0.79862(14) 0.0336(3) Uani 1 1 d .
F5 F 1.01821(19) 0.7756(2) 0.82325(16) 0.0459(5) Uani 1 1 d .
O2 O 0.61133(17) 0.80489(18) 0.13076(16) 0.0306(4) Uani 1 1 d .
C3 C 0.95419(19) 0.82498(19) 0.63656(18) 0.0148(3) Uani 1 1 d .
C4 C 1.0582(2) 0.7836(2) 0.7385(2) 0.0205(4) Uani 1 1 d .
C1 C 0.5139(2) 0.75911(19) 0.14871(19) 0.0170(4) Uani 1 1 d .
F1 F 0.34600(17) 0.71744(18) -0.06376(14) 0.0391(4) Uani 1 1 d .
F3 F 0.26330(16) 0.62448(17) 0.03596(17) 0.0475(5) Uani 1 1 d .
F2 F 0.31574(18) 0.82817(17) 0.07752(16) 0.0414(4) Uani 1 1 d .
C2 C 0.3570(2) 0.7306(2) 0.0472(2) 0.0233(4) Uani 1 1 d .
O100 O 0.12682(15) 0.86994(14) 0.49279(14) 0.0184(3) Uani 1 1 d .
N100 N 0.2805(2) 0.76901(18) 0.5812(2) 0.0228(4) Uani 1 1 d .
C100 C 0.1543(2) 0.7706(2) 0.5031(2) 0.0192(4) Uani 1 1 d .
H100 H 0.0781 0.6895 0.4504 0.023 Uiso 1 1 calc R
C102 C 0.4025(2) 0.8888(2) 0.6676(2) 0.0288(5) Uani 1 1 d .
H10A H 0.4660 0.9083 0.6327 0.043 Uiso 1 1 calc R
H10B H 0.4566 0.8790 0.7486 0.043 Uiso 1 1 calc R
H10C H 0.3672 0.9598 0.6796 0.043 Uiso 1 1 calc R
C101 C 0.3053(3) 0.6485(3) 0.5845(3) 0.0402(7) Uani 1 1 d .
H10D H 0.2157 0.5750 0.5236 0.060 Uiso 1 1 calc R
H10E H 0.3362 0.6448 0.6690 0.060 Uiso 1 1 calc R
H10F H 0.3806 0.6446 0.5633 0.060 Uiso 1 1 calc R
O200 O 0.37506(15) 0.87170(15) 0.37763(15) 0.0233(3) Uani 1 1 d .
N200 N 0.1482(2) 0.72608(19) 0.23604(19) 0.0250(4) Uani 1 1 d .
C200 C 0.2865(2) 0.7599(2) 0.3222(2) 0.0219(4) Uani 1 1 d .
H200 H 0.3193 0.6927 0.3425 0.026 Uiso 1 1 calc R
C201 C 0.0903(3) 0.8209(3) 0.1931(2) 0.0321(5) Uani 1 1 d .
H20A H 0.1692 0.9044 0.2290 0.048 Uiso 1 1 calc R
H20B H 0.0206 0.8304 0.2202 0.048 Uiso 1 1 calc R
H20C H 0.0421 0.7918 0.1013 0.048 Uiso 1 1 calc R
C202 C 0.0490(3) 0.5924(3) 0.1813(3) 0.0403(7) Uani 1 1 d .
H20D H 0.1011 0.5379 0.2165 0.060 Uiso 1 1 calc R
H20E H 0.0083 0.5621 0.0900 0.060 Uiso 1 1 calc R
H20F H -0.0291 0.5872 0.2006 0.060 Uiso 1 1 calc R
O300 O 0.73791(17) 0.85236(15) 0.73564(15) 0.0244(3) Uani 1 1 d .
N300 N 0.7195(2) 0.76804(18) 0.87886(17) 0.0211(4) Uani 1 1 d .
C300 C 0.7096(2) 0.7589(2) 0.7684(2) 0.0207(4) Uani 1 1 d .
H300 H 0.6787 0.6748 0.7105 0.025 Uiso 1 1 calc R
C301 C 0.6780(3) 0.6531(2) 0.9097(2) 0.0305(5) Uani 1 1 d .
H30A H 0.6500 0.5752 0.8401 0.046 Uiso 1 1 calc R
H30B H 0.5963 0.6505 0.9235 0.046 Uiso 1 1 calc R
H30C H 0.7599 0.6566 0.9861 0.046 Uiso 1 1 calc R
C302 C 0.7636(3) 0.8945(2) 0.9707(2) 0.0325(5) Uani 1 1 d .
H30D H 0.7953 0.9627 0.9413 0.049 Uiso 1 1 calc R
H30E H 0.8434 0.9039 1.0515 0.049 Uiso 1 1 calc R
H30F H 0.6818 0.9019 0.9809 0.049 Uiso 1 1 calc R

loop_
_atom_site_aniso_label
_atom_site_aniso_U_11
_atom_site_aniso_U_22
_atom_site_aniso_U_33
_atom_site_aniso_U_23
_atom_site_aniso_U_13
_atom_site_aniso_U_12
Pt1 0.01013(4) 0.00925(4) 0.01121(4) 0.00409(3) 0.00517(3) 0.00310(3)
Cl2 0.01684(19) 0.0125(2) 0.0192(2) 0.00721(17) 0.01011(18) 0.00293(15)
Cl1 0.0221(2) 0.0142(2) 0.0203(2) 0.00379(18) 0.01268(19) 0.00729(17)
N1 0.0122(7) 0.0138(8) 0.0141(8) 0.0063(6) 0.0063(6) 0.0035(6)
N2 0.0130(7) 0.0125(7) 0.0141(8) 0.0039(6) 0.0071(6) 0.0049(6)
O1 0.0131(6) 0.0178(7) 0.0143(7) 0.0065(6) 0.0058(5) 0.0050(5)
O3 0.0139(6) 0.0138(7) 0.0148(7) 0.0064(5) 0.0042(5) 0.0054(5)
O4 0.0156(6) 0.0156(7) 0.0180(7) 0.0060(6) 0.0077(6) 0.0037(5)
F6 0.0352(8) 0.0260(8) 0.0309(8) 0.0110(6) 0.0036(7) 0.0181(6)
F4 0.0169(6) 0.0339(8) 0.0312(8) 0.0103(7) -0.0014(6) 0.0058(6)
F5 0.0432(9) 0.0898(14) 0.0358(9) 0.0463(10) 0.0267(8) 0.0397(10)
O2 0.0222(7) 0.0465(11) 0.0204(8) 0.0191(8) 0.0090(7) 0.0045(7)
C3 0.0123(7) 0.0179(9) 0.0147(9) 0.0072(7) 0.0065(7) 0.0052(7)
C4 0.0173(9) 0.0255(11) 0.0182(10) 0.0099(9) 0.0067(8) 0.0091(8)
C1 0.0181(8) 0.0151(9) 0.0130(9) 0.0040(7) 0.0051(7) 0.0041(7)
F1 0.0359(8) 0.0618(11) 0.0142(7) 0.0134(7) 0.0056(6) 0.0221(8)
F3 0.0222(7) 0.0454(10) 0.0406(10) 0.0197(8) -0.0053(7) -0.0074(7)
F2 0.0391(9) 0.0498(10) 0.0351(9) 0.0115(8) 0.0120(7) 0.0319(8)
C2 0.0212(10) 0.0254(11) 0.0171(10) 0.0083(9) 0.0040(8) 0.0082(8)
O100 0.0171(6) 0.0164(7) 0.0243(8) 0.0075(6) 0.0110(6) 0.0089(5)
N100 0.0252(9) 0.0221(10) 0.0331(10) 0.0178(8) 0.0175(8) 0.0152(7)
C100 0.0215(9) 0.0180(10) 0.0252(11) 0.0087(8) 0.0163(9) 0.0085(8)
C102 0.0201(10) 0.0336(13) 0.0335(13) 0.0153(11) 0.0112(10) 0.0125(9)
C101 0.0475(16) 0.0321(14) 0.061(2) 0.0304(14) 0.0302(15) 0.0278(13)
O200 0.0157(6) 0.0225(8) 0.0243(8) 0.0025(6) 0.0076(6) 0.0044(6)
N200 0.0174(8) 0.0218(9) 0.0260(10) -0.0019(8) 0.0093(8) 0.0030(7)
C200 0.0192(9) 0.0243(11) 0.0258(11) 0.0079(9) 0.0135(9) 0.0102(8)
C201 0.0224(10) 0.0377(14) 0.0258(12) 0.0041(11) 0.0050(10) 0.0142(10)
C202 0.0309(13) 0.0276(13) 0.0447(16) -0.0071(12) 0.0210(12) -0.0058(10)
O300 0.0305(8) 0.0241(8) 0.0205(8) 0.0095(6) 0.0145(7) 0.0077(6)
N300 0.0255(9) 0.0185(9) 0.0182(9) 0.0077(7) 0.0108(7) 0.0048(7)
C300 0.0198(9) 0.0225(10) 0.0187(10) 0.0058(8) 0.0103(8) 0.0057(8)
C301 0.0369(13) 0.0229(12) 0.0239(12) 0.0105(10) 0.0122(10) 0.0013(9)
C302 0.0518(16) 0.0243(12) 0.0212(11) 0.0065(10) 0.0198(12) 0.0115(11)

loop_
_atom_type_symbol
_atom_type_description
_atom_type_scat_dispersion_real
_atom_type_scat_dispersion_imag
_atom_type_scat_source
C C 0.0033 0.0016 'International Tables Vol C Tables 4.2.6.8 and 6.1.1.4'
H H 0.0000 0.0000 'International Tables Vol C Tables 4.2.6.8 and 6.1.1.4'
N N 0.0061 0.0033 'International Tables Vol C Tables 4.2.6.8 and 6.1.1.4'
O O 0.0106 0.0060 'International Tables Vol C Tables 4.2.6.8 and 6.1.1.4'
F F 0.0171 0.0103 'International Tables Vol C Tables 4.2.6.8 and 6.1.1.4'
Cl Cl 0.1484 0.1585 'International Tables Vol C Tables 4.2.6.8 and 6.1.1.4'
Pt Pt -1.7033 8.3905 'International Tables Vol C Tables 4.2.6.8 and 6.1.1.4'

loop_
_geom_angle_atom_site_label_1
_geom_angle_atom_site_label_2
_geom_angle_atom_site_label_3
_geom_angle
O3 Pt1 O1 172.53(5)
O3 Pt1 N1 91.89(6)
O1 Pt1 N1 95.36(6)
O3 Pt1 N2 93.65(6)
O1 Pt1 N2 87.83(6)
N1 Pt1 N2 92.58(6)
O3 Pt1 Cl2 86.47(4)
O1 Pt1 Cl2 86.30(4)
N1 Pt1 Cl2 178.23(5)
N2 Pt1 Cl2 86.88(5)
O3 Pt1 Cl1 87.62(4)
O1 Pt1 Cl1 91.07(4)
N1 Pt1 Cl1 86.13(5)
N2 Pt1 Cl1 178.23(5)
Cl2 Pt1 Cl1 94.443(18)
Pt1 N1 H1A 109.5
Pt1 N1 H1B 109.5
H1A N1 H1B 109.5
Pt1 N1 H1C 109.5
H1A N1 H1C 109.5
H1B N1 H1C 109.5
Pt1 N2 H2A 109.5
Pt1 N2 H2B 109.5
H2A N2 H2B 109.5
Pt1 N2 H2C 109.5
H2A N2 H2C 109.5
H2B N2 H2C 109.5
C1 O1 Pt1 125.07(12)
C3 O3 Pt1 122.06(12)
O4 C3 O3 130.08(18)
O4 C3 C4 119.44(18)
O3 C3 C4 110.48(17)
F5 C4 F6 108.15(19)
F5 C4 F4 107.53(19)
F6 C4 F4 106.74(17)
F5 C4 C3 110.82(17)
F6 C4 C3 113.31(18)
F4 C4 C3 110.05(17)
O2 C1 O1 130.56(19)
O2 C1 C2 118.71(19)
O1 C1 C2 110.68(17)
F1 C2 F3 108.1(2)
F1 C2 F2 108.02(19)
F3 C2 F2 106.8(2)
F1 C2 C1 111.13(18)
F3 C2 C1 112.84(18)
F2 C2 C1 109.70(18)
C100 N100 C101 122.0(2)
C100 N100 C102 121.11(19)
C101 N100 C102 116.9(2)
O100 C100 N100 125.3(2)
O100 C100 H100 117.3
N100 C100 H100 117.3
N100 C102 H10A 109.5
N100 C102 H10B 109.5
H10A C102 H10B 109.5
N100 C102 H10C 109.5
H10A C102 H10C 109.5
H10B C102 H10C 109.5
N100 C101 H10D 109.5
N100 C101 H10E 109.5
H10D C101 H10E 109.5
N100 C101 H10F 109.5
H10D C101 H10F 109.5
H10E C101 H10F 109.5
C200 N200 C201 121.4(2)
C200 N200 C202 121.3(2)
C201 N200 C202 117.3(2)
O200 C200 N200 125.1(2)
O200 C200 H200 117.4
N200 C200 H200 117.4
N200 C201 H20A 109.5
N200 C201 H20B 109.5
H20A C201 H20B 109.5
N200 C201 H20C 109.5
H20A C201 H20C 109.5
H20B C201 H20C 109.5
N200 C202 H20D 109.5
N200 C202 H20E 109.5
H20D C202 H20E 109.5
N200 C202 H20F 109.5
H20D C202 H20F 109.5
H20E C202 H20F 109.5
C300 N300 C302 120.23(19)
C300 N300 C301 121.74(19)
C302 N300 C301 117.91(19)
O300 C300 N300 124.5(2)
O300 C300 H300 117.8
N300 C300 H300 117.8
N300 C301 H30A 109.5
N300 C301 H30B 109.5
H30A C301 H30B 109.5
N300 C301 H30C 109.5
H30A C301 H30C 109.5
H30B C301 H30C 109.5
N300 C302 H30D 109.5
N300 C302 H30E 109.5
H30D C302 H30E 109.5
N300 C302 H30F 109.5
H30D C302 H30F 109.5
H30E C302 H30F 109.5

loop_
_geom_bond_atom_site_label_1
_geom_bond_atom_site_label_2
_geom_bond_distance
Pt1 O3 2.0045(14)
Pt1 O1 2.0108(14)
Pt1 N1 2.0399(15)
Pt1 N2 2.0488(15)
Pt1 Cl2 2.3129(5)
Pt1 Cl1 2.3199(5)
N1 H1A 0.9100
N1 H1B 0.9100
N1 H1C 0.9100
N2 H2A 0.9100
N2 H2B 0.9100
N2 H2C 0.9100
O1 C1 1.292(2)
O3 C3 1.297(2)
O4 C3 1.207(2)
F6 C4 1.329(3)
F4 C4 1.334(2)
F5 C4 1.327(3)
O2 C1 1.211(2)
C3 C4 1.551(3)
C1 C2 1.547(3)
F1 C2 1.322(3)
F3 C2 1.327(3)
F2 C2 1.330(3)
O100 C100 1.246(2)
N100 C100 1.318(3)
N100 C101 1.456(3)
N100 C102 1.456(3)
C100 H100 0.9500
C102 H10A 0.9800
C102 H10B 0.9800
C102 H10C 0.9800
C101 H10D 0.9800
C101 H10E 0.9800
C101 H10F 0.9800
O200 C200 1.233(3)
N200 C200 1.333(3)
N200 C201 1.451(3)
N200 C202 1.456(3)
C200 H200 0.9500
C201 H20A 0.9800
C201 H20B 0.9800
C201 H20C 0.9800
C202 H20D 0.9800
C202 H20E 0.9800
C202 H20F 0.9800
O300 C300 1.236(3)
N300 C300 1.326(3)
N300 C302 1.459(3)
N300 C301 1.464(3)
C300 H300 0.9500
C301 H30A 0.9800
C301 H30B 0.9800
C301 H30C 0.9800
C302 H30D 0.9800
C302 H30E 0.9800
C302 H30F 0.9800
